data_4327861
loop_
_publ_author_name
'Lisa Br\"uckmann'
'Wieland Tyrra'
'Stefan Stucky'
'Sanjay Mathur'

_publ_section_title
;
 Novel Air-Stable and Volatile Bis(pyridylalkenolato)palladium(II) and
 -platinum(II) Derivatives
;
_journal_name_full 'Inorganic Chemistry'
_journal_page_first 536
_journal_page_last 542
_journal_paper_doi 10.1021/ic201996r
_journal_volume 51
_journal_year 2012
_chemical_formula_moiety 'C16 H10 F6 N2 O2 Pd'
_chemical_formula_sum 'C16 H10 F6 N2 O2 Pd'
_chemical_formula_weight 482.66
_chemical_name_systematic
; 
 ? 
;
_space_group_IT_number 2
_symmetry_cell_setting triclinic
_symmetry_space_group_name_Hall '-P 1'
_symmetry_space_group_name_H-M 'P -1'
_atom_sites_solution_hydrogens geom
_atom_sites_solution_primary direct
_atom_sites_solution_secondary difmap
_audit_creation_method SHELXL-97
_cell_angle_alpha 100.258(18)
_cell_angle_beta 92.229(19)
_cell_angle_gamma 94.336(17)
_cell_formula_units_Z 2
_cell_length_a 5.0335(7)
_cell_length_b 9.8636(14)
_cell_length_c 16.915(3)
_cell_measurement_reflns_used 9723
_cell_measurement_temperature 293(2)
_cell_measurement_theta_max 28.09
_cell_measurement_theta_min 2.62
_cell_volume 822.8(2)
_computing_cell_refinement 'X-Area (Stoe & Cie, 2001)'
_computing_data_collection 'X-Area (Stoe & Cie, 2001)'
_computing_data_reduction 'X-Area (Stoe & Cie, 2001)'
_computing_structure_refinement 'SHELXL-97 (Sheldrick, 1997)'
_computing_structure_solution 'SHELXS-97 (Sheldrick, 1990)'
_diffrn_ambient_temperature 293(2)
_diffrn_measured_fraction_theta_full 0.899
_diffrn_measured_fraction_theta_max 0.899
_diffrn_measurement_device_type 'IPDS II (Stoe & Cie)'
_diffrn_measurement_method '\w and \f scans'
_diffrn_radiation_monochromator graphite
_diffrn_radiation_source 'fine-focus sealed tube'
_diffrn_radiation_type MoK\a
_diffrn_radiation_wavelength 0.71073
_diffrn_reflns_av_R_equivalents 0.0577
_diffrn_reflns_av_sigmaI/netI 0.0681
_diffrn_reflns_limit_h_max 5
_diffrn_reflns_limit_h_min -5
_diffrn_reflns_limit_k_max 13
_diffrn_reflns_limit_k_min -13
_diffrn_reflns_limit_l_max 22
_diffrn_reflns_limit_l_min -22
_diffrn_reflns_number 9723
_diffrn_reflns_theta_full 28.09
_diffrn_reflns_theta_max 28.09
_diffrn_reflns_theta_min 2.62
_exptl_absorpt_coefficient_mu 1.206
_exptl_absorpt_correction_type none
_exptl_crystal_colour orange
_exptl_crystal_density_diffrn 1.948
_exptl_crystal_description plate
_exptl_crystal_F_000 472
_exptl_crystal_size_max 0.2
_exptl_crystal_size_mid 0.18
_exptl_crystal_size_min 0.15
_refine_diff_density_max 0.505
_refine_diff_density_min -0.415
_refine_diff_density_rms 0.085
_refine_ls_extinction_method none
_refine_ls_goodness_of_fit_ref 0.973
_refine_ls_hydrogen_treatment constr
_refine_ls_matrix_type full
_refine_ls_number_parameters 247
_refine_ls_number_reflns 3613
_refine_ls_number_restraints 0
_refine_ls_restrained_S_all 0.973
_refine_ls_R_factor_all 0.0820
_refine_ls_R_factor_gt 0.0383
_refine_ls_shift/su_max 0.001
_refine_ls_shift/su_mean 0.000
_refine_ls_structure_factor_coef Fsqd
_refine_ls_weighting_details 'calc w=1/[\s^2^(Fo^2^)+(0.0401P)^2^+0.0000P] where P=(Fo^2^+2Fc^2^)/3'
_refine_ls_weighting_scheme calc
_refine_ls_wR_factor_gt 0.0798
_refine_ls_wR_factor_ref 0.0904
_reflns_number_gt 2181
_reflns_number_total 3613
_reflns_threshold_expression >2sigma(I)
_cod_data_source_file ic201996r_si_002_1.cif
_cod_data_source_block shelxl
_cod_database_code 4327861

loop_
_symmetry_equiv_pos_as_xyz
'x, y, z'
'-x, -y, -z'

loop_
_atom_site_label
_atom_site_type_symbol
_atom_site_fract_x
_atom_site_fract_y
_atom_site_fract_z
_atom_site_U_iso_or_equiv
_atom_site_adp_type
_atom_site_occupancy
_atom_site_symmetry_multiplicity
_atom_site_calc_flag
_atom_site_refinement_flags
Pd2 Pd 1.0000 1.0000 2.0000 0.04240(17) Uani 1 2 d S
Pd1 Pd 0.5000 1.0000 1.5000 0.04233(17) Uani 1 2 d S
F83 F 0.2358(10) 1.4480(3) 1.6896(3) 0.1090(15) Uani 1 1 d .
F81 F 0.3308(12) 1.4579(4) 1.5709(2) 0.1240(19) Uani 1 1 d .
N1 N 0.2073(8) 0.9358(4) 1.5702(2) 0.0455(9) Uani 1 1 d .
N2 N 0.6872(8) 0.8952(4) 1.9268(2) 0.0474(9) Uani 1 1 d .
F83A F 0.7867(14) 1.4222(4) 1.9401(3) 0.138(2) Uani 1 1 d .
O1 O 0.5034(8) 1.1944(3) 1.5547(2) 0.0638(10) Uani 1 1 d .
F82 F 0.6317(9) 1.4367(4) 1.6573(3) 0.1122(15) Uani 1 1 d .
F81A F 0.6662(11) 1.3445(4) 1.8208(3) 0.1230(18) Uani 1 1 d .
C7 C 0.3399(11) 1.2398(5) 1.6078(3) 0.0534(13) Uani 1 1 d .
O2 O 0.9807(8) 1.1659(3) 1.9504(2) 0.0664(10) Uani 1 1 d .
C2A C 0.4170(13) 0.6816(5) 1.8849(4) 0.0763(18) Uani 1 1 d .
H2A H 0.3798 0.5899 1.8901 0.092 Uiso 1 1 calc R
C5A C 0.5393(11) 0.9538(5) 1.8752(3) 0.0470(12) Uani 1 1 d .
C2 C -0.0563(13) 0.7435(6) 1.6032(4) 0.0681(15) Uani 1 1 d .
H2 H -0.0965 0.6484 1.5954 0.082 Uiso 1 1 calc R
C5 C 0.0818(11) 1.0238(5) 1.6248(3) 0.0482(12) Uani 1 1 d .
F82A F 1.0628(11) 1.3552(5) 1.8560(4) 0.153(2) Uani 1 1 d .
C7A C 0.7964(12) 1.1822(5) 1.9004(3) 0.0547(13) Uani 1 1 d .
C4A C 0.3269(12) 0.8758(6) 1.8296(3) 0.0629(14) Uani 1 1 d .
H4A H 0.2223 0.9178 1.7960 0.076 Uiso 1 1 calc R
C6 C 0.1492(11) 1.1704(5) 1.6404(3) 0.0546(13) Uani 1 1 d .
H6 H 0.0485 1.2227 1.6774 0.066 Uiso 1 1 calc R
C8 C 0.3822(14) 1.3954(5) 1.6316(4) 0.0672(15) Uani 1 1 d .
C8A C 0.8238(14) 1.3269(6) 1.8800(4) 0.0716(17) Uani 1 1 d .
C4 C -0.1215(12) 0.9689(6) 1.6672(3) 0.0610(14) Uani 1 1 d .
H4 H -0.2120 1.0290 1.7032 0.073 Uiso 1 1 calc R
C6A C 0.5956(11) 1.0951(5) 1.8654(3) 0.0537(13) Uani 1 1 d .
H6A H 0.4787 1.1286 1.8310 0.064 Uiso 1 1 calc R
C3A C 0.2666(13) 0.7385(6) 1.8325(4) 0.0700(16) Uani 1 1 d .
H3A H 0.1285 0.6864 1.8000 0.084 Uiso 1 1 calc R
C1 C 0.1355(11) 0.7989(5) 1.5615(3) 0.0595(14) Uani 1 1 d .
H1 H 0.2232 0.7389 1.5246 0.071 Uiso 1 1 calc R
C1A C 0.6230(12) 0.7611(5) 1.9296(4) 0.0667(15) Uani 1 1 d .
H1A H 0.7254 0.7200 1.9642 0.080 Uiso 1 1 calc R
C3 C -0.1908(12) 0.8313(6) 1.6576(3) 0.0648(15) Uani 1 1 d .
H3 H -0.3249 0.7970 1.6867 0.078 Uiso 1 1 calc R

loop_
_atom_site_aniso_label
_atom_site_aniso_U_11
_atom_site_aniso_U_22
_atom_site_aniso_U_33
_atom_site_aniso_U_23
_atom_site_aniso_U_13
_atom_site_aniso_U_12
Pd2 0.0414(4) 0.0388(3) 0.0460(4) 0.0056(2) -0.0022(3) 0.0043(2)
Pd1 0.0404(4) 0.0430(3) 0.0462(4) 0.0118(3) 0.0060(3) 0.0098(2)
F83 0.134(4) 0.065(2) 0.120(3) -0.015(2) 0.056(3) 0.008(2)
F81 0.233(6) 0.0557(19) 0.087(3) 0.0174(19) 0.001(3) 0.031(3)
N1 0.044(3) 0.049(2) 0.047(2) 0.0160(16) 0.0032(17) 0.0105(17)
N2 0.043(3) 0.046(2) 0.052(2) 0.0040(16) 0.0026(18) 0.0044(16)
F83A 0.265(7) 0.055(2) 0.096(3) 0.015(2) 0.005(4) 0.023(3)
O1 0.072(3) 0.0427(17) 0.077(3) 0.0043(16) 0.030(2) 0.0061(16)
F82 0.091(4) 0.064(2) 0.172(4) 0.000(2) 0.003(3) -0.007(2)
F81A 0.162(5) 0.085(3) 0.127(4) 0.054(2) -0.060(3) -0.005(3)
C7 0.061(4) 0.047(2) 0.052(3) 0.005(2) -0.003(2) 0.011(2)
O2 0.062(3) 0.0544(19) 0.084(3) 0.0264(18) -0.023(2) -0.0046(17)
C2A 0.067(5) 0.047(3) 0.106(5) -0.002(3) -0.016(4) -0.001(3)
C5A 0.038(3) 0.060(3) 0.040(3) 0.000(2) 0.002(2) 0.008(2)
C2 0.075(5) 0.056(3) 0.078(4) 0.025(3) 0.009(3) 0.001(3)
C5 0.041(4) 0.067(3) 0.039(3) 0.013(2) 0.000(2) 0.008(2)
F82A 0.110(5) 0.120(4) 0.258(7) 0.119(4) 0.022(4) -0.004(3)
C7A 0.069(4) 0.051(3) 0.047(3) 0.013(2) 0.006(3) 0.010(2)
C4A 0.061(4) 0.067(3) 0.058(3) 0.009(3) -0.007(3) 0.006(3)
C6 0.058(4) 0.054(3) 0.053(3) 0.009(2) 0.014(3) 0.008(2)
C8 0.075(5) 0.051(3) 0.076(4) 0.008(3) 0.010(3) 0.009(3)
C8A 0.077(5) 0.060(3) 0.080(4) 0.024(3) -0.007(3) -0.002(3)
C4 0.054(4) 0.072(4) 0.056(3) 0.009(3) 0.008(3) 0.009(3)
C6A 0.062(4) 0.051(3) 0.047(3) 0.009(2) -0.002(2) 0.008(2)
C3A 0.060(4) 0.070(4) 0.070(4) -0.010(3) -0.002(3) -0.004(3)
C1 0.063(4) 0.051(3) 0.068(3) 0.017(2) 0.018(3) 0.005(2)
C1A 0.069(4) 0.042(3) 0.085(4) 0.008(2) -0.016(3) -0.001(2)
C3 0.054(4) 0.091(4) 0.052(3) 0.025(3) 0.007(3) -0.006(3)

loop_
_atom_type_symbol
_atom_type_description
_atom_type_scat_dispersion_real
_atom_type_scat_dispersion_imag
_atom_type_scat_source
C C 0.0033 0.0016 'International Tables Vol C Tables 4.2.6.8 and 6.1.1.4'
H H 0.0000 0.0000 'International Tables Vol C Tables 4.2.6.8 and 6.1.1.4'
N N 0.0061 0.0033 'International Tables Vol C Tables 4.2.6.8 and 6.1.1.4'
O O 0.0106 0.0060 'International Tables Vol C Tables 4.2.6.8 and 6.1.1.4'
F F 0.0171 0.0103 'International Tables Vol C Tables 4.2.6.8 and 6.1.1.4'
Pd Pd -0.9988 1.0072 'International Tables Vol C Tables 4.2.6.8 and 6.1.1.4'

loop_
_geom_angle_atom_site_label_1
_geom_angle_atom_site_label_2
_geom_angle_atom_site_label_3
_geom_angle
_geom_angle_site_symmetry_1
_geom_angle_site_symmetry_3
O2 Pd2 O2 179.999(5) 2_779 .
O2 Pd2 N2 92.29(15) 2_779 2_779
O2 Pd2 N2 87.71(15) . 2_779
O2 Pd2 N2 87.71(15) 2_779 .
O2 Pd2 N2 92.29(15) . .
N2 Pd2 N2 179.999(2) 2_779 .
O1 Pd1 O1 180.00(8) . 2_678
O1 Pd1 N1 87.54(15) . 2_678
O1 Pd1 N1 92.46(15) 2_678 2_678
O1 Pd1 N1 92.46(15) . .
O1 Pd1 N1 87.54(15) 2_678 .
N1 Pd1 N1 180.000(2) 2_678 .
C1 N1 C5 118.1(4) . .
C1 N1 Pd1 118.4(3) . .
C5 N1 Pd1 123.5(3) . .
C1A N2 C5A 117.5(4) . .
C1A N2 Pd2 118.9(4) . .
C5A N2 Pd2 123.5(3) . .
C7 O1 Pd1 124.7(3) . .
O1 C7 C6 129.4(5) . .
O1 C7 C8 110.8(5) . .
C6 C7 C8 119.8(5) . .
C7A O2 Pd2 124.4(3) . .
C3A C2A C1A 119.2(6) . .
C3A C2A H2A 120.4 . .
C1A C2A H2A 120.4 . .
N2 C5A C4A 119.5(5) . .
N2 C5A C6A 122.2(5) . .
C4A C5A C6A 118.2(5) . .
C1 C2 C3 118.7(5) . .
C1 C2 H2 120.7 . .
C3 C2 H2 120.7 . .
N1 C5 C4 118.6(5) . .
N1 C5 C6 122.5(5) . .
C4 C5 C6 118.9(5) . .
O2 C7A C6A 130.2(5) . .
O2 C7A C8A 111.5(5) . .
C6A C7A C8A 118.3(5) . .
C3A C4A C5A 122.1(6) . .
C3A C4A H4A 119.0 . .
C5A C4A H4A 119.0 . .
C7 C6 C5 127.2(5) . .
C7 C6 H6 116.4 . .
C5 C6 H6 116.4 . .
F83 C8 F81 106.3(5) . .
F83 C8 F82 105.4(5) . .
F81 C8 F82 106.4(6) . .
F83 C8 C7 114.2(5) . .
F81 C8 C7 112.0(5) . .
F82 C8 C7 111.9(5) . .
F83A C8A F81A 107.0(6) . .
F83A C8A F82A 106.9(6) . .
F81A C8A F82A 103.6(6) . .
F83A C8A C7A 113.1(5) . .
F81A C8A C7A 114.7(5) . .
F82A C8A C7A 110.8(5) . .
C3 C4 C5 122.4(5) . .
C3 C4 H4 118.8 . .
C5 C4 H4 118.8 . .
C7A C6A C5A 126.7(5) . .
C7A C6A H6A 116.7 . .
C5A C6A H6A 116.7 . .
C2A C3A C4A 117.5(6) . .
C2A C3A H3A 121.3 . .
C4A C3A H3A 121.3 . .
N1 C1 C2 124.2(5) . .
N1 C1 H1 117.9 . .
C2 C1 H1 117.9 . .
N2 C1A C2A 124.2(5) . .
N2 C1A H1A 117.9 . .
C2A C1A H1A 117.9 . .
C4 C3 C2 118.1(6) . .
C4 C3 H3 121.0 . .
C2 C3 H3 121.0 . .

loop_
_geom_bond_atom_site_label_1
_geom_bond_atom_site_label_2
_geom_bond_distance
_geom_bond_site_symmetry_2
Pd2 O2 1.975(3) 2_779
Pd2 O2 1.975(3) .
Pd2 N2 2.056(4) 2_779
Pd2 N2 2.056(4) .
Pd1 O1 1.974(3) .
Pd1 O1 1.974(3) 2_678
Pd1 N1 2.060(4) 2_678
Pd1 N1 2.060(4) .
F83 C8 1.307(7) .
F81 C8 1.315(7) .
N1 C1 1.352(6) .
N1 C5 1.359(6) .
N2 C1A 1.347(6) .
N2 C5A 1.357(6) .
F83A C8A 1.285(7) .
O1 C7 1.286(6) .
F82 C8 1.323(8) .
F81A C8A 1.298(7) .
C7 C6 1.330(7) .
C7 C8 1.512(7) .
O2 C7A 1.270(6) .
C2A C3A 1.365(8) .
C2A C1A 1.367(8) .
C2A H2A 0.9300 .
C5A C4A 1.390(7) .
C5A C6A 1.442(7) .
C2 C1 1.356(8) .
C2 C3 1.381(8) .
C2 H2 0.9300 .
C5 C4 1.403(7) .
C5 C6 1.435(7) .
F82A C8A 1.311(8) .
C7A C6A 1.323(7) .
C7A C8A 1.524(7) .
C4A C3A 1.375(8) .
C4A H4A 0.9300 .
C6 H6 0.9300 .
C4 C3 1.354(8) .
C4 H4 0.9300 .
C6A H6A 0.9300 .
C3A H3A 0.9300 .
C1 H1 0.9300 .
C1A H1A 0.9300 .
C3 H3 0.9300 .
